data_7226060
loop_
_publ_author_name
'B, Rajarathinam'
'Kandhasamy, kumaravel'
'Gnanasambandam, Vasuki'

_publ_section_title
;
 Green Chemistry Oriented Multi-Component Strategy to Hybrid Heterocycle
;
_journal_name_full 'RSC Adv.'
_journal_paper_doi 10.1039/C6RA11543H
_journal_year 2016
_chemical_absolute_configuration unk
_chemical_formula_moiety 'C18 H14 Cl N3 O3'
_chemical_formula_sum 'C18 H14 Cl N3 O3'
_chemical_formula_weight 354.76
_chemical_name_systematic
(trans-7,7a)-5-amino-2-methyl-1,3-dioxo-7-(p-tolyl)-2,3,7,7a-tetrahydro-1H-pyrrolo[1,2-c]imidazole-6-carbonitrile
_space_group_IT_number 2
_symmetry_cell_setting triclinic
_symmetry_space_group_name_Hall '-P 1'
_symmetry_space_group_name_H-M 'P -1'
_atom_sites_solution_hydrogens geom
_atom_sites_solution_primary direct
_atom_sites_solution_secondary difmap
_audit_creation_method 'WinGX routine CIF_UPDATE'
_audit_update_record
;
2014-06-27 deposited with the CCDC.
2016-07-27 downloaded from the CCDC.
;
_cell_angle_alpha 75.054(9)
_cell_angle_beta 69.757(10)
_cell_angle_gamma 76.217(11)
_cell_formula_units_Z 2
_cell_length_a 8.5442(11)
_cell_length_b 9.0229(11)
_cell_length_c 12.0114(11)
_cell_measurement_reflns_used 2681
_cell_measurement_temperature 293(2)
_cell_measurement_theta_max 28.8499
_cell_measurement_theta_min 3.7950
_cell_volume 827.99(18)
_computing_cell_refinement
;
        CrysAlisPro, Agilent Technologies,
Version 1.171.36.21 (release 14-08-2012 CrysAlis171 .NET)
(compiled Sep 14 2012,17:21:16)
;
_computing_data_collection
;
       CrysAlisPro, Agilent Technologies,
Version 1.171.36.21 (release 14-08-2012 CrysAlis171 .NET)
(compiled Sep 14 2012,17:21:16
;
_computing_data_reduction
;
      CrysAlisPro, Agilent Technologies,
Version 1.171.36.21 (release 14-08-2012 CrysAlis171 .NET)
(compiled Sep 14 2012,17:21:16)
;
_computing_molecular_graphics
;
O. V. Dolomanov, L. J. Bourhis, R. J. Gildea, J. A. K. Howard and H. Puschmann,
OLEX2: a complete structure solution, refinement and analysis program.
        J. Appl. Cryst. (2009). 42, 339-341.
;
_computing_publication_material
;O. V. Dolomanov, L. J. Bourhis, R. J. Gildea, J. A. K. Howard and H. Puschmann,
OLEX2: a complete structure solution, refinement and analysis program.
J. Appl. Cryst. (2009). 42, 339-341.
;
_computing_structure_refinement 'SHELXL-97 (Sheldrick, 1997)'
_computing_structure_solution 'A short history of SHELX (Sheldrick, 2007)'
_diffrn_ambient_temperature 293(2)
_diffrn_detector_area_resol_mean 15.9821
_diffrn_measured_fraction_theta_full 0.993
_diffrn_measured_fraction_theta_max 0.993
_diffrn_measurement_device_type 'Xcalibur, Eos'
_diffrn_measurement_method '\w scans'
_diffrn_orient_matrix_UB_11 0.0013964000
_diffrn_orient_matrix_UB_12 -0.0029925000
_diffrn_orient_matrix_UB_13 -0.0587746000
_diffrn_orient_matrix_UB_21 -0.0129059000
_diffrn_orient_matrix_UB_22 0.0824142000
_diffrn_orient_matrix_UB_23 -0.0149210000
_diffrn_orient_matrix_UB_31 0.0887562000
_diffrn_orient_matrix_UB_32 -0.0016712000
_diffrn_orient_matrix_UB_33 -0.0209034000
_diffrn_radiation_monochromator graphite
_diffrn_radiation_type 'Mo K\a'
_diffrn_radiation_wavelength 0.71073
_diffrn_reflns_av_R_equivalents 0.0214
_diffrn_reflns_limit_h_max 9
_diffrn_reflns_limit_h_min -10
_diffrn_reflns_limit_k_max 10
_diffrn_reflns_limit_k_min -10
_diffrn_reflns_limit_l_max 14
_diffrn_reflns_limit_l_min -14
_diffrn_reflns_number 7502
_diffrn_reflns_theta_full 25.00
_diffrn_reflns_theta_max 25
_diffrn_reflns_theta_min 3.8
_diffrn_source 'Enhance (Mo) X-ray Source'
_exptl_absorpt_coefficient_mu 0.254
_exptl_absorpt_correction_T_max 0.991
_exptl_absorpt_correction_T_min 0.972
_exptl_absorpt_correction_type multi-scan
_exptl_absorpt_process_details
;
        CrysAlisPro, Oxford Diffraction Ltd.,
        Version 1.171.34.44 (release 25-10-2010 CrysAlis171 .NET)
        (compiled Oct 25 2010,18:11:34)
        Empirical absorption correction using spherical harmonics,
 implemented in SCALE3 ABSPACK scaling algorithm.
;
_exptl_crystal_density_diffrn 1.427
_exptl_crystal_density_method 'not measured'
_exptl_crystal_description block
_exptl_crystal_F_000 366
_refine_diff_density_max 0.213
_refine_diff_density_min -0.333
_refine_diff_density_rms 0.047
_refine_ls_extinction_method none
_refine_ls_goodness_of_fit_ref 0.606
_refine_ls_hydrogen_treatment mixed
_refine_ls_matrix_type full
_refine_ls_number_parameters 234
_refine_ls_number_reflns 2907
_refine_ls_number_restraints 0
_refine_ls_restrained_S_all 0.606
_refine_ls_R_factor_all 0.0489
_refine_ls_R_factor_gt 0.0373
_refine_ls_shift/su_max 0.000
_refine_ls_shift/su_mean 0.000
_refine_ls_structure_factor_coef Fsqd
_refine_ls_weighting_details 'calc w=1/[\s^2^(Fo^2^)+(0.1000P)^2^+0.0000P] where P=(Fo^2^+2Fc^2^)/3'
_refine_ls_weighting_scheme calc
_refine_ls_wR_factor_gt 0.1085
_refine_ls_wR_factor_ref 0.124
_reflns_number_gt 2363
_reflns_number_total 2927
_reflns_threshold_expression >2sigma(I)
_cod_data_source_file c6ra11543h2.cif
_cod_data_source_block FINAL
_cod_original_cell_volume 827.99(17)
_cod_original_sg_symbol_H-M 'P-1 '
_cod_database_code 7226060

loop_
_symmetry_equiv_pos_as_xyz
'x, y, z'
'-x, -y, -z'

loop_
_atom_site_label
_atom_site_type_symbol
_atom_site_fract_x
_atom_site_fract_y
_atom_site_fract_z
_atom_site_U_iso_or_equiv
_atom_site_adp_type
_atom_site_occupancy
_atom_site_symmetry_multiplicity
_atom_site_calc_flag
_atom_site_refinement_flags
H3B H 0.213(5) 0.417(4) 0.472(4) 0.115(13) Uiso 1 1 d .
H3A H 0.291(5) 0.424(4) 0.558(3) 0.103(12) Uiso 1 1 d .
Cl1 Cl 0.23958(10) 0.53505(7) 0.91019(6) 0.0699(3) Uani 1 1 d .
O1 O 0.22565(19) -0.13492(16) 1.07076(13) 0.0422(4) Uani 1 1 d .
O2 O 0.29129(17) 0.29640(16) 1.33449(13) 0.0409(4) Uani 1 1 d .
C4 C 0.2863(2) 0.0999(2) 1.10179(14) 0.0282(4) Uani 1 1 d .
C5 C 0.2913(2) 0.2584(2) 1.05893(16) 0.0362(4) Uani 1 1 d .
H5 H 0.3319 0.3121 1.0968 0.043 Uiso 1 1 calc R
N3 N 0.01319(19) 0.29715(18) 1.35394(14) 0.0347(4) Uani 1 1 d .
H3 H -0.0253 0.3928 1.36 0.042 Uiso 1 1 calc R
C3 C 0.3328(2) 0.0139(2) 1.21546(15) 0.0264(4) Uani 1 1 d .
H3C H 0.4393 0.0415 1.211 0.032 Uiso 1 1 calc R
C18 C 0.0146(2) 0.0458(2) 1.34545(14) 0.0266(4) Uani 1 1 d .
C2 C 0.3596(2) -0.1598(2) 1.22068(16) 0.0291(4) Uani 1 1 d .
C8 C 0.1793(3) 0.1008(3) 0.93797(18) 0.0421(5) Uani 1 1 d .
H8 H 0.1442 0.0465 0.8972 0.051 Uiso 1 1 calc R
C9 C 0.2320(2) 0.0236(2) 1.03825(16) 0.0327(4) Uani 1 1 d .
C13 C -0.0865(2) 0.1911(2) 1.35743(15) 0.0301(4) Uani 1 1 d .
C10 C 0.4409(2) -0.2633(2) 1.30254(17) 0.0341(4) Uani 1 1 d .
C11 C 0.1942(2) 0.05925(19) 1.33201(15) 0.0259(4) Uani 1 1 d .
H11 H 0.2246 -0.0067 1.4026 0.031 Uiso 1 1 calc R
C6 C 0.2363(3) 0.3360(2) 0.96028(17) 0.0426(5) Uani 1 1 d .
C17 C -0.0600(2) -0.0776(2) 1.35083(16) 0.0333(4) Uani 1 1 d .
H17 H 0.0041 -0.1759 1.3454 0.04 Uiso 1 1 calc R
C1 C 0.2981(2) -0.2231(2) 1.15613(17) 0.0356(4) Uani 1 1 d .
C14 C -0.2582(2) 0.2194(2) 1.37088(17) 0.0380(5) Uani 1 1 d .
H14 H -0.3224 0.3174 1.3777 0.046 Uiso 1 1 calc R
N2 N 0.5089(3) -0.3473(2) 1.36803(17) 0.0536(5) Uani 1 1 d .
C7 C 0.1795(3) 0.2585(3) 0.89946(18) 0.0461(5) Uani 1 1 d .
H7 H 0.1421 0.3123 0.8337 0.055 Uiso 1 1 calc R
C12 C 0.1766(2) 0.2304(2) 1.33985(15) 0.0291(4) Uani 1 1 d .
C16 C -0.2331(3) -0.0519(3) 1.36460(18) 0.0410(5) Uani 1 1 d .
H16 H -0.284 -0.1338 1.3677 0.049 Uiso 1 1 calc R
C15 C -0.3304(3) 0.0947(3) 1.37378(18) 0.0421(5) Uani 1 1 d .
H15 H -0.445 0.1096 1.3819 0.051 Uiso 1 1 calc R
N1 N 0.2953(3) -0.3742(2) 1.16606(19) 0.0583(6) Uani 1 1 d .
H1A H 0.2516 -0.4019 1.1215 0.07 Uiso 1 1 calc R
H1B H 0.3372 -0.4434 1.217 0.07 Uiso 1 1 calc R
O3 O 0.1907(2) 0.4436(2) 0.5485(2) 0.0661(5) Uani 1 1 d .

loop_
_atom_site_aniso_label
_atom_site_aniso_U_11
_atom_site_aniso_U_22
_atom_site_aniso_U_33
_atom_site_aniso_U_23
_atom_site_aniso_U_13
_atom_site_aniso_U_12
Cl1 0.1110(6) 0.0363(3) 0.0480(4) 0.0059(2) -0.0242(3) -0.0002(3)
O1 0.0556(9) 0.0370(8) 0.0444(8) -0.0066(6) -0.0273(7) -0.0099(6)
O2 0.0428(8) 0.0376(8) 0.0495(8) -0.0140(6) -0.0177(6) -0.0083(6)
C4 0.0254(8) 0.0321(9) 0.0216(8) -0.0055(7) -0.0029(7) -0.0005(7)
C5 0.0421(11) 0.0340(10) 0.0266(9) -0.0066(8) -0.0049(8) -0.0027(8)
N3 0.0371(9) 0.0253(8) 0.0412(9) -0.0105(7) -0.0132(7) 0.0023(6)
C3 0.0255(8) 0.0268(9) 0.0261(9) -0.0065(7) -0.0077(7) -0.0013(7)
C18 0.0295(9) 0.0306(9) 0.0175(8) -0.0044(6) -0.0053(6) -0.0035(7)
C2 0.0270(9) 0.0278(9) 0.0306(9) -0.0088(7) -0.0076(7) 0.0006(7)
C8 0.0408(11) 0.0557(13) 0.0313(10) -0.0066(9) -0.0144(8) -0.0071(10)
C9 0.0303(9) 0.0382(11) 0.0281(9) -0.0074(8) -0.0081(7) -0.0030(8)
C13 0.0325(9) 0.0320(9) 0.0229(8) -0.0043(7) -0.0080(7) -0.0019(7)
C10 0.0364(10) 0.0291(9) 0.0333(10) -0.0095(8) -0.0085(8) 0.0018(8)
C11 0.0302(9) 0.0249(9) 0.0230(8) -0.0051(6) -0.0110(7) -0.0006(7)
C6 0.0483(12) 0.0357(11) 0.0293(10) -0.0007(8) -0.0045(8) 0.0025(9)
C17 0.0361(10) 0.0333(10) 0.0288(9) -0.0080(7) -0.0056(7) -0.0066(8)
C1 0.0377(10) 0.0318(10) 0.0366(10) -0.0096(8) -0.0107(8) -0.0017(8)
C14 0.0331(10) 0.0416(11) 0.0335(10) -0.0048(8) -0.0109(8) 0.0033(8)
N2 0.0626(12) 0.0474(11) 0.0475(11) -0.0034(9) -0.0271(10) 0.0064(9)
C7 0.0441(12) 0.0568(14) 0.0284(10) 0.0010(9) -0.0126(9) 0.0008(10)
C12 0.0361(10) 0.0294(9) 0.0237(8) -0.0078(7) -0.0110(7) -0.0029(8)
C16 0.0403(11) 0.0509(12) 0.0356(10) -0.0094(9) -0.0086(8) -0.0174(9)
C15 0.0321(10) 0.0582(13) 0.0354(10) -0.0059(9) -0.0124(8) -0.0064(9)
N1 0.0896(15) 0.0315(10) 0.0697(13) -0.0129(9) -0.0430(12) -0.0079(10)
O3 0.0560(11) 0.0575(11) 0.0990(16) -0.0458(11) -0.0333(10) 0.0127(9)

loop_
_atom_type_symbol
_atom_type_description
_atom_type_scat_dispersion_real
_atom_type_scat_dispersion_imag
_atom_type_scat_source
C C 0.0033 0.0016 'International Tables Vol C Tables 4.2.6.8 and 6.1.1.4'
H H 0 0 'International Tables Vol C Tables 4.2.6.8 and 6.1.1.4'
N N 0.0061 0.0033 'International Tables Vol C Tables 4.2.6.8 and 6.1.1.4'
O O 0.0106 0.006 'International Tables Vol C Tables 4.2.6.8 and 6.1.1.4'
Cl Cl 0.1484 0.1585 'International Tables Vol C Tables 4.2.6.8 and 6.1.1.4'

loop_
_geom_angle_atom_site_label_1
_geom_angle_atom_site_label_2
_geom_angle_atom_site_label_3
_geom_angle
C1 O1 C9 118.72(14)
C9 C4 C5 117.43(17)
C9 C4 C3 120.85(16)
C5 C4 C3 121.69(16)
C6 C5 C4 120.32(19)
C6 C5 H5 119.8
C4 C5 H5 119.8
C12 N3 C13 111.90(15)
C12 N3 H3 124
C13 N3 H3 124
C2 C3 C4 109.14(14)
C2 C3 C11 110.58(14)
C4 C3 C11 111.65(13)
C2 C3 H3C 108.5
C4 C3 H3C 108.5
C11 C3 H3C 108.5
C17 C18 C13 118.98(16)
C17 C18 C11 132.85(16)
C13 C18 C11 108.14(15)
C1 C2 C10 117.54(17)
C1 C2 C3 122.92(16)
C10 C2 C3 119.37(15)
C7 C8 C9 119.4(2)
C7 C8 H8 120.3
C9 C8 H8 120.3
C8 C9 O1 115.12(17)
C8 C9 C4 122.31(19)
O1 C9 C4 122.57(16)
C14 C13 C18 123.06(18)
C14 C13 N3 127.46(18)
C18 C13 N3 109.48(15)
N2 C10 C2 179.1(2)
C18 C11 C12 102.33(13)
C18 C11 C3 116.06(13)
C12 C11 C3 113.17(14)
C18 C11 H11 108.3
C12 C11 H11 108.3
C3 C11 H11 108.3
C5 C6 C7 121.4(2)
C5 C6 Cl1 119.52(18)
C7 C6 Cl1 119.11(16)
C18 C17 C16 118.98(18)
C18 C17 H17 120.5
C16 C17 H17 120.5
N1 C1 O1 110.08(17)
N1 C1 C2 127.47(18)
O1 C1 C2 122.44(17)
C13 C14 C15 117.13(18)
C13 C14 H14 121.4
C15 C14 H14 121.4
C8 C7 C6 119.07(19)
C8 C7 H7 120.5
C6 C7 H7 120.5
O2 C12 N3 125.56(17)
O2 C12 C11 126.31(16)
N3 C12 C11 108.13(15)
C15 C16 C17 120.90(19)
C15 C16 H16 119.5
C17 C16 H16 119.5
C16 C15 C14 120.91(18)
C16 C15 H15 119.5
C14 C15 H15 119.5
C1 N1 H1A 120
C1 N1 H1B 120
H1A N1 H1B 120
H3B O3 H3A 103(3)

loop_
_geom_bond_atom_site_label_1
_geom_bond_atom_site_label_2
_geom_bond_distance
Cl1 C6 1.744(2)
O1 C1 1.361(2)
O1 C9 1.391(2)
O2 C12 1.238(2)
C4 C9 1.393(3)
C4 C5 1.394(3)
C4 C3 1.519(2)
C5 C6 1.385(3)
C5 H5 0.93
N3 C12 1.352(2)
N3 C13 1.409(2)
N3 H3 0.86
C3 C2 1.516(2)
C3 C11 1.565(2)
C3 H3C 0.98
C18 C17 1.386(3)
C18 C13 1.399(3)
C18 C11 1.517(2)
C2 C1 1.363(3)
C2 C10 1.418(3)
C8 C7 1.378(3)
C8 C9 1.390(3)
C8 H8 0.93
C13 C14 1.386(3)
C10 N2 1.153(3)
C11 C12 1.540(2)
C11 H11 0.98
C6 C7 1.389(3)
C17 C16 1.399(3)
C17 H17 0.93
C1 N1 1.343(3)
C14 C15 1.395(3)
C14 H14 0.93
C7 H7 0.93
C16 C15 1.393(3)
C16 H16 0.93
C15 H15 0.93
N1 H1A 0.86
N1 H1B 0.86
O3 H3B 0.95(4)
O3 H3A 0.88(4)

loop_
_geom_hbond_atom_site_label_D
_geom_hbond_atom_site_label_H
_geom_hbond_atom_site_label_A
_geom_hbond_distance_DH
_geom_hbond_distance_HA
_geom_hbond_distance_DA
_geom_hbond_angle_DHA
_geom_hbond_site_symmetry_A
N1 H1A Cl1 0.86 2.78 3.583(2) 156 1_545
N1 H1B O2 0.86 2.45 3.135(2) 136.9 1_545
N3 H3 O3 0.86 2.04 2.818(2) 150.5 2_567
O3 H3A N2 0.88(4) 2.09(4) 2.936(3) 163(3) 2_657

loop_
_geom_torsion_atom_site_label_1
_geom_torsion_atom_site_label_2
_geom_torsion_atom_site_label_3
_geom_torsion_atom_site_label_4
_geom_torsion
C9 C4 C5 C6 3.0(3)
C3 C4 C5 C6 -175.19(16)
C9 C4 C3 C2 16.5(2)
C5 C4 C3 C2 -165.38(16)
C9 C4 C3 C11 -106.03(18)
C5 C4 C3 C11 72.1(2)
C4 C3 C2 C1 -19.2(2)
C11 C3 C2 C1 103.97(19)
C4 C3 C2 C10 165.65(15)
C11 C3 C2 C10 -71.15(19)
C7 C8 C9 O1 179.37(17)
C7 C8 C9 C4 -0.3(3)
C1 O1 C9 C8 170.37(17)
C1 O1 C9 C4 -10.0(3)
C5 C4 C9 C8 -1.9(3)
C3 C4 C9 C8 176.23(17)
C5 C4 C9 O1 178.43(16)
C3 C4 C9 O1 -3.4(3)
C17 C18 C13 C14 -2.0(3)
C11 C18 C13 C14 179.67(15)
C17 C18 C13 N3 177.75(15)
C11 C18 C13 N3 -0.55(19)
C12 N3 C13 C14 179.94(17)
C12 N3 C13 C18 0.2(2)
C1 C2 C10 N2 98(15)
C3 C2 C10 N2 -86(15)
C17 C18 C11 C12 -177.30(17)
C13 C18 C11 C12 0.67(17)
C17 C18 C11 C3 59.0(2)
C13 C18 C11 C3 -123.06(15)
C2 C3 C11 C18 -69.32(18)
C4 C3 C11 C18 52.4(2)
C2 C3 C11 C12 172.79(13)
C4 C3 C11 C12 -65.49(18)
C4 C5 C6 C7 -1.9(3)
C4 C5 C6 Cl1 178.68(14)
C13 C18 C17 C16 1.8(2)
C11 C18 C17 C16 179.61(17)
C9 O1 C1 N1 -173.45(17)
C9 O1 C1 C2 7.6(3)
C10 C2 C1 N1 4.7(3)
C3 C2 C1 N1 -170.52(19)
C10 C2 C1 O1 -176.59(17)
C3 C2 C1 O1 8.2(3)
C18 C13 C14 C15 0.8(3)
N3 C13 C14 C15 -178.93(17)
C9 C8 C7 C6 1.5(3)
C5 C6 C7 C8 -0.4(3)
Cl1 C6 C7 C8 179.03(15)
C13 N3 C12 O2 -179.62(16)
C13 N3 C12 C11 0.27(19)
C18 C11 C12 O2 179.32(16)
C3 C11 C12 O2 -55.0(2)
C18 C11 C12 N3 -0.57(17)
C3 C11 C12 N3 125.07(15)
C18 C17 C16 C15 -0.5(3)
C17 C16 C15 C14 -0.7(3)
C13 C14 C15 C16 0.6(3)
